data_4309616
loop_
_publ_author_name
'Eric Rivard'
'Paul J. Ragogna'
'Andrew R. McWilliams'
'Alan J. Lough'
'Ian Manners'

_publ_contact_author_address
;Department of Chemistry
Lash Miller Chemical Laboratories
Universtiy of Toronto
Toronto, ON
M5S 3H6, CANADA
;
_publ_contact_author_email imanners@chem.utoronto.ca
_publ_contact_author_fax 416-978-2450
_publ_contact_author_name 'Ian Manners'
_publ_contact_author_phone 416-978-6157
_publ_section_title
;
Reversible Skeletal Transmetalations of Inorganic Rings: Isolation of
Aluminatophosphazenes, a Zwitterionic Phosphazene, and a Donor-Stabilized
Alumazine-Phosphazene Hybrid Cation
;
_journal_name_full 'Inorganic Chemistry'
_journal_page_first 6789
_journal_page_last 6798
_journal_paper_doi 10.1021/ic0509938
_journal_volume 44
_journal_year 2005
_chemical_formula_moiety 'C2 H6 Cl4 F4 N3 P3'
_chemical_formula_sum 'C2 H6 Cl4 F4 N3 P3'
_chemical_formula_weight 382.81
_chemical_name_systematic
; 
 ? 
;
_space_group_IT_number 14
_symmetry_cell_setting monoclinic
_symmetry_space_group_name_Hall '-P 2ybc'
_symmetry_space_group_name_H-M 'P 1 21/c 1'
_atom_sites_solution_hydrogens geom
_atom_sites_solution_primary direct
_atom_sites_solution_secondary difmap
_audit_creation_method SHELXL-97
_cell_angle_alpha 90.00
_cell_angle_beta 96.0266(12)
_cell_angle_gamma 90.00
_cell_formula_units_Z 4
_cell_length_a 6.3252(1)
_cell_length_b 12.2722(3)
_cell_length_c 15.9610(4)
_cell_measurement_reflns_used 11084
_cell_measurement_temperature 150(1)
_cell_measurement_theta_max 27.5
_cell_measurement_theta_min 2.6
_cell_volume 1232.11(5)
_computing_cell_refinement 'Denzo-SMN (Otwinowski & Minor, 1997)'
_computing_data_collection 'Collect (Nonius BV, 1997-2003)'
_computing_data_reduction Denzo-SMN
_computing_molecular_graphics 'SHELXTL V6.12'
_computing_publication_material 'SHELXTL V6.12'
_computing_structure_refinement 'SHELXTL V6.12(Sheldrick, 2001)'
_computing_structure_solution 'SIR-92 (Altomare et al., 1993)'
_diffrn_ambient_temperature 150(2)
_diffrn_detector_area_resol_mean 9
_diffrn_measured_fraction_theta_full 0.991
_diffrn_measured_fraction_theta_max 0.991
_diffrn_measurement_device_type 'Bruker-Nonius KappaCCD'
_diffrn_measurement_method '\f scans and \w scans with \k offsets'
_diffrn_radiation_monochromator graphite
_diffrn_radiation_source 'fine-focus sealed tube'
_diffrn_radiation_type MoK\a
_diffrn_radiation_wavelength 0.71073
_diffrn_reflns_av_R_equivalents 0.0447
_diffrn_reflns_av_sigmaI/netI 0.0509
_diffrn_reflns_limit_h_max 8
_diffrn_reflns_limit_h_min -8
_diffrn_reflns_limit_k_max 15
_diffrn_reflns_limit_k_min -15
_diffrn_reflns_limit_l_max 20
_diffrn_reflns_limit_l_min -20
_diffrn_reflns_number 9415
_diffrn_reflns_theta_full 27.44
_diffrn_reflns_theta_max 27.44
_diffrn_reflns_theta_min 2.57
_diffrn_standards_decay_% 0
_diffrn_standards_interval_count 0
_diffrn_standards_interval_time 0
_diffrn_standards_number 0
_exptl_absorpt_coefficient_mu 1.374
_exptl_absorpt_correction_T_max 0.764
_exptl_absorpt_correction_T_min 0.703
_exptl_absorpt_correction_type multi-scan
_exptl_absorpt_process_details
;
multi-scan from symmetry-related measurements 
 Sortav (Blessing 1995)
;
_exptl_crystal_density_diffrn 2.064
_exptl_crystal_density_method 'not measured'
_exptl_crystal_description block
_exptl_crystal_F_000 752
_exptl_crystal_size_max 0.28
_exptl_crystal_size_mid 0.23
_exptl_crystal_size_min 0.20
_refine_diff_density_max 0.425
_refine_diff_density_min -0.498
_refine_diff_density_rms 0.086
_refine_ls_extinction_method none
_refine_ls_goodness_of_fit_ref 1.041
_refine_ls_hydrogen_treatment constr
_refine_ls_matrix_type full
_refine_ls_number_parameters 147
_refine_ls_number_reflns 2788
_refine_ls_number_restraints 0
_refine_ls_restrained_S_all 1.041
_refine_ls_R_factor_all 0.0622
_refine_ls_R_factor_gt 0.0353
_refine_ls_shift/su_max 0.001
_refine_ls_shift/su_mean 0.000
_refine_ls_structure_factor_coef Fsqd
_refine_ls_weighting_details 'calc w=1/[\s^2^(Fo^2^)+(0.0348P)^2^+0.5058P] where P=(Fo^2^+2Fc^2^)/3'
_refine_ls_weighting_scheme calc
_refine_ls_wR_factor_gt 0.0765
_refine_ls_wR_factor_ref 0.0866
_reflns_number_gt 2038
_reflns_number_total 2788
_reflns_threshold_expression I>2\s(I)
_cod_data_source_file ic0509938rom20050617_094215_2.cif
_cod_data_source_block k02183
_cod_depositor_comments
;
The following automatic conversions were performed:
'_symmetry_cell_setting' value 'Monoclinic' changed to 'monoclinic'
according to '/home/saulius/struct/CIF-dictionaries/cif_core.dic'
dictionary named 'cif_core.dic' version 2.4.1 from 2010-06-29.

Automatic conversion script
Id: cif_fix_enum 1527 2010-12-29 10:47:43Z saulius 
;
_cod_original_cell_volume 1232.05(5)
_cod_original_sg_symbol_H-M 'P 21/c'
_cod_database_code 4309616

loop_
_symmetry_equiv_pos_as_xyz
'x, y, z'
'-x, y+1/2, -z+1/2'
'-x, -y, -z'
'x, -y-1/2, z-1/2'

loop_
_atom_site_label
_atom_site_type_symbol
_atom_site_fract_x
_atom_site_fract_y
_atom_site_fract_z
_atom_site_U_iso_or_equiv
_atom_site_adp_type
_atom_site_occupancy
_atom_site_symmetry_multiplicity
_atom_site_calc_flag
_atom_site_refinement_flags
_atom_site_disorder_assembly
_atom_site_disorder_group
Cl1 Cl 0.86975(13) 0.04512(7) 0.76212(4) 0.0411(2) Uani 1 1 d . . .
Cl2 Cl 0.56990(15) 0.00284(7) 0.89841(5) 0.0518(3) Uani 1 1 d . . .
Cl3 Cl 1.25622(11) 0.27335(6) 1.02392(5) 0.0392(2) Uani 1 1 d . . .
Cl4 Cl 0.87694(13) 0.17721(7) 1.10541(4) 0.0397(2) Uani 1 1 d . . .
P1 P 0.72108(11) 0.35951(6) 0.85542(4) 0.02390(18) Uani 1 1 d . . .
P2 P 0.76067(11) 0.11592(6) 0.86070(4) 0.02554(18) Uani 1 1 d . . .
P3 P 0.95502(11) 0.22948(6) 0.99481(4) 0.02277(17) Uani 1 1 d . . .
F1 F 0.6502(3) 0.38883(15) 0.75902(9) 0.0379(4) Uani 1 1 d . . .
F2 F 0.8037(3) 0.48221(13) 0.87081(10) 0.0360(4) Uani 1 1 d . . .
F3 F 0.4922(2) 0.39336(13) 0.88055(9) 0.0306(4) Uani 1 1 d . . .
F4 F 0.9521(2) 0.32420(13) 0.83125(9) 0.0303(4) Uani 1 1 d . . .
N1 N 0.6224(3) 0.22220(19) 0.83538(14) 0.0262(5) Uani 1 1 d . . .
N2 N 0.8026(3) 0.32986(18) 0.96577(13) 0.0232(5) Uani 1 1 d . . .
N3 N 0.9543(4) 0.13541(18) 0.92892(14) 0.0287(6) Uani 1 1 d . . .
C1 C 0.4160(5) 0.2068(3) 0.7812(2) 0.0444(9) Uani 1 1 d . . .
H1A H 0.3548 0.1360 0.7937 0.067 Uiso 0.50 1 calc PR . .
H1B H 0.4414 0.2093 0.7217 0.067 Uiso 0.50 1 calc PR . .
H1C H 0.3171 0.2649 0.7929 0.067 Uiso 0.50 1 calc PR . .
H1E H 0.3874 0.2708 0.7452 0.067 Uiso 0.50 1 calc PR . .
H1F H 0.3008 0.1975 0.8171 0.067 Uiso 0.50 1 calc PR . .
H1G H 0.4251 0.1419 0.7460 0.067 Uiso 0.50 1 calc PR . .
C2 C 0.7578(4) 0.4118(2) 1.03072(17) 0.0309(7) Uani 1 1 d . . .
H2A H 0.8499 0.3979 1.0829 0.046 Uiso 0.50 1 calc PR . .
H2B H 0.6086 0.4063 1.0417 0.046 Uiso 0.50 1 calc PR . .
H2C H 0.7856 0.4852 1.0102 0.046 Uiso 0.50 1 calc PR . .
H2E H 0.6462 0.4617 1.0070 0.046 Uiso 0.50 1 calc PR . .
H2F H 0.8874 0.4533 1.0482 0.046 Uiso 0.50 1 calc PR . .
H2G H 0.7105 0.3744 1.0797 0.046 Uiso 0.50 1 calc PR . .

loop_
_atom_site_aniso_label
_atom_site_aniso_U_11
_atom_site_aniso_U_22
_atom_site_aniso_U_33
_atom_site_aniso_U_23
_atom_site_aniso_U_13
_atom_site_aniso_U_12
Cl1 0.0586(5) 0.0400(5) 0.0259(4) -0.0051(3) 0.0092(3) 0.0147(4)
Cl2 0.0715(6) 0.0462(6) 0.0383(5) -0.0021(4) 0.0088(4) -0.0318(5)
Cl3 0.0271(4) 0.0406(5) 0.0481(5) 0.0046(4) -0.0045(3) -0.0068(3)
Cl4 0.0507(5) 0.0422(5) 0.0268(4) 0.0109(3) 0.0066(3) -0.0054(4)
P1 0.0248(4) 0.0263(4) 0.0211(4) 0.0028(3) 0.0043(3) 0.0036(3)
P2 0.0323(4) 0.0238(4) 0.0208(4) -0.0037(3) 0.0043(3) -0.0024(3)
P3 0.0250(4) 0.0232(4) 0.0197(4) 0.0027(3) 0.0008(3) -0.0033(3)
F1 0.0462(10) 0.0464(12) 0.0211(8) 0.0078(8) 0.0031(7) 0.0144(8)
F2 0.0429(10) 0.0256(10) 0.0399(9) 0.0067(8) 0.0060(8) -0.0023(8)
F3 0.0247(8) 0.0362(10) 0.0311(9) -0.0031(7) 0.0047(7) 0.0086(7)
F4 0.0246(8) 0.0371(10) 0.0308(8) 0.0057(7) 0.0109(7) 0.0013(7)
N1 0.0212(11) 0.0304(14) 0.0262(12) -0.0085(10) -0.0016(9) 0.0009(10)
N2 0.0269(12) 0.0220(13) 0.0205(11) -0.0034(10) 0.0018(9) 0.0002(10)
N3 0.0330(13) 0.0223(13) 0.0297(13) -0.0009(10) -0.0021(10) 0.0054(10)
C1 0.0291(17) 0.052(2) 0.049(2) -0.0126(17) -0.0121(15) 0.0020(15)
C2 0.0347(16) 0.0309(17) 0.0269(15) -0.0094(12) 0.0029(12) 0.0010(13)

loop_
_atom_type_symbol
_atom_type_description
_atom_type_scat_dispersion_real
_atom_type_scat_dispersion_imag
_atom_type_scat_source
C C 0.0033 0.0016 'International Tables Vol C Tables 4.2.6.8 and 6.1.1.4'
H H 0.0000 0.0000 'International Tables Vol C Tables 4.2.6.8 and 6.1.1.4'
Cl Cl 0.1484 0.1585 'International Tables Vol C Tables 4.2.6.8 and 6.1.1.4'
F F 0.0171 0.0103 'International Tables Vol C Tables 4.2.6.8 and 6.1.1.4'
P P 0.1023 0.0942 'International Tables Vol C Tables 4.2.6.8 and 6.1.1.4'
N N 0.0061 0.0033 'International Tables Vol C Tables 4.2.6.8 and 6.1.1.4'

loop_
_geom_angle_atom_site_label_1
_geom_angle_atom_site_label_2
_geom_angle_atom_site_label_3
_geom_angle
_geom_angle_site_symmetry_1
_geom_angle_site_symmetry_3
_geom_angle_publ_flag
F3 P1 F1 90.76(9) . . ?
F3 P1 F2 90.38(9) . . ?
F1 P1 F2 89.43(9) . . ?
F3 P1 F4 179.16(9) . . ?
F1 P1 F4 89.99(9) . . ?
F2 P1 F4 90.00(9) . . ?
F3 P1 N1 88.95(10) . . ?
F1 P1 N1 89.02(10) . . ?
F2 P1 N1 178.30(10) . . ?
F4 P1 N1 90.69(10) . . ?
F3 P1 N2 88.91(9) . . ?
F1 P1 N2 178.52(11) . . ?
F2 P1 N2 89.13(9) . . ?
F4 P1 N2 90.35(9) . . ?
N1 P1 N2 92.42(10) . . ?
N3 P2 N1 114.68(12) . . ?
N3 P2 Cl2 110.67(10) . . ?
N1 P2 Cl2 108.36(10) . . ?
N3 P2 Cl1 107.83(10) . . ?
N1 P2 Cl1 112.55(9) . . ?
Cl2 P2 Cl1 102.04(5) . . ?
N3 P3 N2 114.48(11) . . ?
N3 P3 Cl3 107.03(9) . . ?
N2 P3 Cl3 113.10(9) . . ?
N3 P3 Cl4 112.09(10) . . ?
N2 P3 Cl4 107.86(9) . . ?
Cl3 P3 Cl4 101.61(4) . . ?
C1 N1 P2 117.55(19) . . ?
C1 N1 P1 118.79(19) . . ?
P2 N1 P1 122.98(13) . . ?
C2 N2 P3 117.99(17) . . ?
C2 N2 P1 118.85(17) . . ?
P3 N2 P1 122.30(13) . . ?
P3 N3 P2 121.81(14) . . ?

loop_
_geom_bond_atom_site_label_1
_geom_bond_atom_site_label_2
_geom_bond_distance
_geom_bond_site_symmetry_2
_geom_bond_publ_flag
Cl1 P2 1.9836(10) . ?
Cl2 P2 1.9740(11) . ?
Cl3 P3 1.9873(10) . ?
Cl4 P3 1.9886(10) . ?
P1 F3 1.5972(16) . ?
P1 F1 1.5978(16) . ?
P1 F2 1.6044(18) . ?
P1 F4 1.6095(16) . ?
P1 N1 1.814(2) . ?
P1 N2 1.819(2) . ?
P2 N3 1.569(2) . ?
P2 N1 1.599(2) . ?
P3 N3 1.561(2) . ?
P3 N2 1.603(2) . ?
N1 C1 1.500(3) . ?
N2 C2 1.493(3) . ?
